data_1549484
loop_
_publ_author_name
'Planas, O.'
'Rold\'an-G\'omez, S'
'Martin-Diaconescu, V'
'Luis, J. M.'
'Company, A.'
'Ribas, X.'

_publ_section_title
;
 Mechanistic insights into the S<sub>N</sub>2-type reactivity of
 aryl-Co(iii) masked-carbenes for C-C bond forming transformations.
;
_journal_issue 26
_journal_name_full 'Chemical science'
_journal_page_first 5736
_journal_page_last 5746
_journal_paper_doi 10.1039/c8sc00851e
_journal_volume 9
_journal_year 2018
_chemical_formula_moiety 'C24 H31 Co N3 O4, Br'
_chemical_formula_sum 'C24 H31 Br Co N3 O4'
_chemical_formula_weight 564.36
_space_group_crystal_system triclinic
_space_group_IT_number 2
_space_group_name_Hall '-P 1'
_space_group_name_H-M_alt 'P -1'
_symmetry_space_group_name_Hall '-P 1'
_symmetry_space_group_name_H-M 'P -1'
_atom_sites_solution_hydrogens geom
_audit_creation_method SHELXL-2014/7
_audit_update_record
;
2018-02-21 deposited with the CCDC.
2018-05-29 downloaded from the CCDC.
;
_cell_angle_alpha 72.875(6)
_cell_angle_beta 70.700(6)
_cell_angle_gamma 76.245(6)
_cell_formula_units_Z 2
_cell_length_a 10.302(4)
_cell_length_b 10.479(4)
_cell_length_c 12.612(4)
_cell_measurement_reflns_used 4749
_cell_measurement_temperature 100(2)
_cell_measurement_theta_max 28.31
_cell_measurement_theta_min 2.35
_cell_volume 1213.1(8)
_computing_cell_refinement 'Bruker SMART'
_computing_data_collection 'Bruker SMART'
_computing_data_reduction 'Bruker SAINT'
_computing_molecular_graphics 'Bruker SHELXTL'
_computing_publication_material 'Bruker SHELXTL'
_computing_structure_refinement 'SHELXL-2014/7 (Sheldrick, 2014)'
_computing_structure_solution 'Bruker SHELXTL'
_diffrn_ambient_temperature 100(2)
_diffrn_measured_fraction_theta_full 0.993
_diffrn_measured_fraction_theta_max 0.968
_diffrn_measurement_device_type 'CCD area detector'
_diffrn_measurement_method 'phi and omega scans'
_diffrn_radiation_monochromator graphite
_diffrn_radiation_source 'sealed tube'
_diffrn_radiation_type MoK\a
_diffrn_radiation_wavelength 0.71073
_diffrn_reflns_av_R_equivalents 0.0306
_diffrn_reflns_av_unetI/netI 0.0468
_diffrn_reflns_Laue_measured_fraction_full 0.993
_diffrn_reflns_Laue_measured_fraction_max 0.968
_diffrn_reflns_limit_h_max 13
_diffrn_reflns_limit_h_min -12
_diffrn_reflns_limit_k_max 13
_diffrn_reflns_limit_k_min -13
_diffrn_reflns_limit_l_max 16
_diffrn_reflns_limit_l_min -16
_diffrn_reflns_number 11797
_diffrn_reflns_point_group_measured_fraction_full 0.993
_diffrn_reflns_point_group_measured_fraction_max 0.968
_diffrn_reflns_theta_full 25.242
_diffrn_reflns_theta_max 27.549
_diffrn_reflns_theta_min 1.760
_exptl_absorpt_coefficient_mu 2.390
_exptl_absorpt_correction_T_max 1
_exptl_absorpt_correction_T_min 0.544146
_exptl_absorpt_correction_type empirical
_exptl_absorpt_process_details 'sadabs v2.10 bruker 2001'
_exptl_crystal_colour orange
_exptl_crystal_density_diffrn 1.545
_exptl_crystal_description block
_exptl_crystal_F_000 580
_exptl_crystal_size_max 0.25
_exptl_crystal_size_mid 0.20
_exptl_crystal_size_min 0.10
_refine_diff_density_max 2.158
_refine_diff_density_min -1.997
_refine_diff_density_rms 0.148
_refine_ls_extinction_method none
_refine_ls_goodness_of_fit_ref 1.054
_refine_ls_hydrogen_treatment constr
_refine_ls_matrix_type full
_refine_ls_number_parameters 302
_refine_ls_number_reflns 5423
_refine_ls_number_restraints 0
_refine_ls_restrained_S_all 1.054
_refine_ls_R_factor_all 0.0892
_refine_ls_R_factor_gt 0.0663
_refine_ls_shift/su_max 0.000
_refine_ls_shift/su_mean 0.000
_refine_ls_structure_factor_coef Fsqd
_refine_ls_weighting_details 'w=1/[\s^2^(Fo^2^)+(0.1082P)^2^+4.0004P] where P=(Fo^2^+2Fc^2^)/3'
_refine_ls_weighting_scheme calc
_refine_ls_wR_factor_gt 0.1820
_refine_ls_wR_factor_ref 0.1998
_reflns_Friedel_coverage 0.000
_reflns_number_gt 4128
_reflns_number_total 5423
_reflns_threshold_expression 'I > 2\s(I)'
_cod_data_source_file c8sc00851e2.cif
_cod_data_source_block opl8p25
_cod_depositor_comments 'Adding full bibliography for 1549484--1549487.cif.'
_cod_original_cell_volume 1213.1(7)
_cod_database_code 1549484
_shelx_shelxl_version_number 2014/7
_shelx_space_group_comment
;
The symmetry employed for this shelxl refinement is uniquely defined
by the following loop, which should always be used as a source of
symmetry information in preference to the above space-group names.
They are only intended as comments.
;

loop_
_space_group_symop_operation_xyz
'x, y, z'
'-x, -y, -z'

loop_
_atom_site_label
_atom_site_type_symbol
_atom_site_fract_x
_atom_site_fract_y
_atom_site_fract_z
_atom_site_U_iso_or_equiv
_atom_site_adp_type
_atom_site_occupancy
_atom_site_site_symmetry_order
_atom_site_calc_flag
_atom_site_refinement_flags_posn
_atom_site_refinement_flags_adp
Br1 Br 0.11418(9) 0.82530(12) 0.23215(7) 0.0862(4) Uani 1 1 d . .
Co1 Co 0.28766(6) 0.25754(5) 0.75520(5) 0.01717(18) Uani 1 1 d . .
O1 O 0.2813(4) 0.1794(3) 0.6285(3) 0.0244(7) Uani 1 1 d . .
N1 N 0.3938(4) 0.0963(3) 0.8178(3) 0.0196(8) Uani 1 1 d . .
C1 C 0.3284(5) 0.0030(4) 0.9042(4) 0.0209(9) Uani 1 1 d . .
N2 N 0.4752(4) 0.3144(4) 0.6760(3) 0.0226(8) Uani 1 1 d . .
H2AA H 0.4770 0.3663 0.5952 0.027 Uiso 1 1 calc R U
O2 O 0.1509(4) 0.3777(3) 0.5837(3) 0.0283(8) Uani 1 1 d . .
C2 C 0.4037(5) -0.1122(4) 0.9550(4) 0.0250(10) Uani 1 1 d . .
H2A H 0.3580 -0.1789 1.0159 0.030 Uiso 1 1 calc R U
N3 N 0.1279(4) 0.1798(4) 0.8777(3) 0.0215(8) Uani 1 1 d . .
H3AA H 0.0565 0.1805 0.8396 0.026 Uiso 1 1 calc R U
O3 O 0.3303(4) 0.5538(4) 0.5375(3) 0.0350(9) Uani 1 1 d . .
C3 C 0.5455(6) -0.1281(5) 0.9158(4) 0.0282(11) Uani 1 1 d . .
H3A H 0.5991 -0.2061 0.9509 0.034 Uiso 1 1 calc R U
O4 O 0.1987(4) 0.6188(3) 0.6991(3) 0.0310(8) Uani 1 1 d . .
C4 C 0.6129(6) -0.0314(5) 0.8250(4) 0.0274(10) Uani 1 1 d . .
H4A H 0.7116 -0.0419 0.7974 0.033 Uiso 1 1 calc R U
C5 C 0.5304(5) 0.0803(4) 0.7765(4) 0.0229(9) Uani 1 1 d . .
C6 C 0.5796(5) 0.1887(5) 0.6707(4) 0.0293(11) Uani 1 1 d . .
H6A H 0.6712 0.2062 0.6675 0.035 Uiso 1 1 calc R U
H6B H 0.5899 0.1590 0.6003 0.035 Uiso 1 1 calc R U
C7 C 0.5070(6) 0.4031(5) 0.7360(4) 0.0303(11) Uani 1 1 d . .
H7A H 0.5973 0.3652 0.7535 0.036 Uiso 1 1 calc R U
H7B H 0.5138 0.4948 0.6850 0.036 Uiso 1 1 calc R U
C8 C 0.3932(5) 0.4110(4) 0.8460(4) 0.0236(10) Uani 1 1 d . .
C9 C 0.3864(6) 0.4809(5) 0.9260(5) 0.0310(11) Uani 1 1 d . .
H9A H 0.4584 0.5304 0.9137 0.037 Uiso 1 1 calc R U
C10 C 0.2739(6) 0.4781(5) 1.0238(5) 0.0328(12) Uani 1 1 d . .
H10A H 0.2702 0.5252 1.0788 0.039 Uiso 1 1 calc R U
C11 C 0.1661(6) 0.4080(5) 1.0433(5) 0.0304(11) Uani 1 1 d . .
H11A H 0.0900 0.4065 1.1112 0.036 Uiso 1 1 calc R U
C12 C 0.1712(5) 0.3405(4) 0.9623(4) 0.0238(9) Uani 1 1 d . .
C13 C 0.2844(5) 0.3429(4) 0.8646(4) 0.0211(9) Uani 1 1 d . .
C14 C 0.0634(5) 0.2666(5) 0.9619(5) 0.0288(10) Uani 1 1 d . .
H14A H 0.0273 0.2101 1.0401 0.035 Uiso 1 1 calc R U
H14B H -0.0155 0.3321 0.9399 0.035 Uiso 1 1 calc R U
C15 C 0.1736(5) 0.0369(4) 0.9323(4) 0.0262(10) Uani 1 1 d . .
H15A H 0.1377 -0.0236 0.9051 0.031 Uiso 1 1 calc R U
H15B H 0.1336 0.0212 1.0172 0.031 Uiso 1 1 calc R U
C16 C 0.2102(5) 0.2577(5) 0.5672(4) 0.0257(10) Uani 1 1 d . .
C17 C 0.1718(5) 0.4127(4) 0.6817(4) 0.0226(9) Uani 1 1 d . .
H17A H 0.0802 0.4336 0.7386 0.027 Uiso 1 1 calc R U
C18 C 0.2414(6) 0.5350(5) 0.6294(4) 0.0268(10) Uani 1 1 d . .
C19 C 0.2711(8) 0.7356(5) 0.6581(6) 0.0447(15) Uani 1 1 d . .
H19A H 0.3728 0.7054 0.6422 0.054 Uiso 1 1 calc R U
H19B H 0.2513 0.7931 0.5857 0.054 Uiso 1 1 calc R U
C20 C 0.2231(8) 0.8115(6) 0.7465(6) 0.0500(17) Uani 1 1 d . .
H20A H 0.2736 0.8883 0.7217 0.075 Uiso 1 1 calc R U
H20B H 0.2401 0.7529 0.8187 0.075 Uiso 1 1 calc R U
H20C H 0.1232 0.8446 0.7591 0.075 Uiso 1 1 calc R U
C21 C 0.1912(6) 0.2276(5) 0.4642(4) 0.0311(11) Uani 1 1 d . .
C22 C 0.3124(9) 0.2732(8) 0.3618(6) 0.063(2) Uani 1 1 d . .
H22A H 0.2968 0.2691 0.2904 0.095 Uiso 1 1 calc R U
H22B H 0.3989 0.2137 0.3715 0.095 Uiso 1 1 calc R U
H22C H 0.3197 0.3663 0.3574 0.095 Uiso 1 1 calc R U
C23 C 0.0536(9) 0.3036(7) 0.4410(7) 0.062(2) Uani 1 1 d . .
H23A H 0.0370 0.2720 0.3814 0.093 Uiso 1 1 calc R U
H23B H 0.0579 0.4007 0.4143 0.093 Uiso 1 1 calc R U
H23C H -0.0225 0.2868 0.5123 0.093 Uiso 1 1 calc R U
C24 C 0.1914(7) 0.0777(5) 0.4864(5) 0.0409(14) Uani 1 1 d . .
H24A H 0.1683 0.0595 0.4235 0.061 Uiso 1 1 calc R U
H24B H 0.1223 0.0480 0.5598 0.061 Uiso 1 1 calc R U
H24C H 0.2840 0.0284 0.4905 0.061 Uiso 1 1 calc R U

loop_
_atom_site_aniso_label
_atom_site_aniso_U_11
_atom_site_aniso_U_22
_atom_site_aniso_U_33
_atom_site_aniso_U_23
_atom_site_aniso_U_13
_atom_site_aniso_U_12
Br1 0.0509(5) 0.1672(10) 0.0402(4) 0.0181(5) -0.0219(4) -0.0567(6)
Co1 0.0199(3) 0.0155(3) 0.0146(3) 0.0027(2) -0.0071(2) -0.0045(2)
O1 0.0324(19) 0.0195(15) 0.0222(17) -0.0025(12) -0.0123(14) -0.0020(13)
N1 0.026(2) 0.0186(17) 0.0133(17) 0.0014(13) -0.0081(15) -0.0051(15)
C1 0.028(2) 0.0183(19) 0.016(2) -0.0016(16) -0.0058(18) -0.0050(18)
N2 0.025(2) 0.0237(18) 0.0157(18) 0.0029(14) -0.0051(16) -0.0082(16)
O2 0.039(2) 0.0225(16) 0.0283(18) -0.0029(13) -0.0211(16) -0.0010(14)
C2 0.036(3) 0.018(2) 0.019(2) -0.0007(16) -0.008(2) -0.0037(19)
N3 0.022(2) 0.0194(17) 0.0202(19) 0.0032(14) -0.0082(16) -0.0054(15)
O3 0.035(2) 0.0307(18) 0.027(2) 0.0080(15) -0.0036(17) -0.0077(16)
C3 0.039(3) 0.020(2) 0.024(2) -0.0043(18) -0.016(2) 0.008(2)
O4 0.047(2) 0.0212(16) 0.0262(18) 0.0001(13) -0.0136(17) -0.0099(15)
C4 0.028(3) 0.029(2) 0.022(2) -0.0041(19) -0.009(2) 0.003(2)
C5 0.027(2) 0.023(2) 0.015(2) 0.0000(16) -0.0045(18) -0.0043(18)
C6 0.024(3) 0.033(2) 0.020(2) 0.0047(19) -0.003(2) -0.002(2)
C7 0.031(3) 0.033(2) 0.029(3) 0.001(2) -0.010(2) -0.017(2)
C8 0.026(2) 0.020(2) 0.023(2) 0.0047(17) -0.012(2) -0.0053(18)
C9 0.038(3) 0.024(2) 0.037(3) -0.002(2) -0.022(2) -0.006(2)
C10 0.044(3) 0.024(2) 0.037(3) -0.013(2) -0.024(3) 0.006(2)
C11 0.033(3) 0.029(2) 0.026(3) -0.0094(19) -0.010(2) 0.008(2)
C12 0.027(2) 0.019(2) 0.024(2) -0.0012(17) -0.011(2) 0.0004(18)
C13 0.024(2) 0.0173(19) 0.021(2) 0.0015(16) -0.0108(18) -0.0017(17)
C14 0.024(2) 0.027(2) 0.030(3) -0.007(2) -0.001(2) -0.0031(19)
C15 0.026(3) 0.019(2) 0.029(3) 0.0037(18) -0.008(2) -0.0080(18)
C16 0.031(3) 0.023(2) 0.024(2) -0.0012(18) -0.012(2) -0.0050(19)
C17 0.029(3) 0.0179(19) 0.022(2) -0.0011(17) -0.012(2) -0.0038(18)
C18 0.033(3) 0.022(2) 0.024(2) 0.0029(18) -0.016(2) -0.0024(19)
C19 0.062(4) 0.026(3) 0.048(4) 0.002(2) -0.019(3) -0.018(3)
C20 0.082(5) 0.036(3) 0.038(3) -0.002(2) -0.020(3) -0.023(3)
C21 0.046(3) 0.026(2) 0.026(3) -0.0036(19) -0.017(2) -0.005(2)
C22 0.090(6) 0.081(5) 0.029(3) -0.019(3) 0.003(3) -0.054(5)
C23 0.079(5) 0.061(4) 0.067(5) -0.029(4) -0.057(4) 0.022(4)
C24 0.064(4) 0.031(3) 0.036(3) -0.007(2) -0.024(3) -0.009(3)

loop_
_atom_type_symbol
_atom_type_description
_atom_type_scat_dispersion_real
_atom_type_scat_dispersion_imag
_atom_type_scat_source
C C 0.0033 0.0016 'International Tables Vol C Tables 4.2.6.8 and 6.1.1.4'
H H 0.0000 0.0000 'International Tables Vol C Tables 4.2.6.8 and 6.1.1.4'
N N 0.0061 0.0033 'International Tables Vol C Tables 4.2.6.8 and 6.1.1.4'
O O 0.0106 0.0060 'International Tables Vol C Tables 4.2.6.8 and 6.1.1.4'
Co Co 0.3494 0.9721 'International Tables Vol C Tables 4.2.6.8 and 6.1.1.4'
Br Br -0.2901 2.4595 'International Tables Vol C Tables 4.2.6.8 and 6.1.1.4'

loop_
_geom_angle_atom_site_label_1
_geom_angle_atom_site_label_2
_geom_angle_atom_site_label_3
_geom_angle
C13 Co1 N1 93.33(17)
C13 Co1 C17 92.65(18)
N1 Co1 C17 173.68(17)
C13 Co1 N3 83.38(19)
N1 Co1 N3 83.66(16)
C17 Co1 N3 95.00(18)
C13 Co1 N2 84.27(19)
N1 Co1 N2 82.80(16)
C17 Co1 N2 99.84(18)
N3 Co1 N2 161.08(15)
C13 Co1 O1 174.79(15)
N1 Co1 O1 91.88(14)
C17 Co1 O1 82.14(16)
N3 Co1 O1 97.33(15)
N2 Co1 O1 96.26(15)
C16 O1 Co1 112.3(3)
C5 N1 C1 121.9(4)
C5 N1 Co1 118.8(3)
C1 N1 Co1 119.3(3)
N1 C1 C2 120.3(4)
N1 C1 C15 113.1(4)
C2 C1 C15 126.5(4)
C6 N2 C7 111.9(4)
C6 N2 Co1 107.2(3)
C7 N2 Co1 112.2(3)
C6 N2 H2AA 108.5
C7 N2 H2AA 108.5
Co1 N2 H2AA 108.5
C16 O2 C17 115.9(3)
C3 C2 C1 118.4(4)
C3 C2 H2A 120.8
C1 C2 H2A 120.8
C15 N3 C14 113.3(4)
C15 N3 Co1 110.2(3)
C14 N3 Co1 109.9(3)
C15 N3 H3AA 107.7
C14 N3 H3AA 107.7
Co1 N3 H3AA 107.7
C2 C3 C4 120.9(4)
C2 C3 H3A 119.5
C4 C3 H3A 119.5
C18 O4 C19 114.3(4)
C5 C4 C3 117.4(5)
C5 C4 H4A 121.3
C3 C4 H4A 121.3
N1 C5 C4 120.9(4)
N1 C5 C6 112.6(4)
C4 C5 C6 126.4(5)
N2 C6 C5 108.7(4)
N2 C6 H6A 109.9
C5 C6 H6A 109.9
N2 C6 H6B 109.9
C5 C6 H6B 109.9
H6A C6 H6B 108.3
C8 C7 N2 109.2(4)
C8 C7 H7A 109.8
N2 C7 H7A 109.8
C8 C7 H7B 109.8
N2 C7 H7B 109.8
H7A C7 H7B 108.3
C9 C8 C13 118.9(5)
C9 C8 C7 126.5(4)
C13 C8 C7 114.6(4)
C10 C9 C8 119.5(5)
C10 C9 H9A 120.3
C8 C9 H9A 120.3
C9 C10 C11 121.5(5)
C9 C10 H10A 119.2
C11 C10 H10A 119.2
C12 C11 C10 119.1(5)
C12 C11 H11A 120.5
C10 C11 H11A 120.5
C11 C12 C13 119.3(5)
C11 C12 C14 128.1(5)
C13 C12 C14 112.6(4)
C12 C13 C8 121.7(4)
C12 C13 Co1 119.0(3)
C8 C13 Co1 119.3(4)
N3 C14 C12 108.9(4)
N3 C14 H14A 109.9
C12 C14 H14A 109.9
N3 C14 H14B 109.9
C12 C14 H14B 109.9
H14A C14 H14B 108.3
N3 C15 C1 111.8(4)
N3 C15 H15A 109.3
C1 C15 H15A 109.3
N3 C15 H15B 109.3
C1 C15 H15B 109.3
H15A C15 H15B 107.9
O1 C16 O2 121.8(4)
O1 C16 C21 123.7(4)
O2 C16 C21 114.4(4)
O2 C17 C18 105.2(4)
O2 C17 Co1 107.8(3)
C18 C17 Co1 112.7(3)
O2 C17 H17A 110.3
C18 C17 H17A 110.3
Co1 C17 H17A 110.3
O3 C18 O4 123.7(5)
O3 C18 C17 125.1(5)
O4 C18 C17 111.1(4)
C20 C19 O4 108.4(5)
C20 C19 H19A 110.0
O4 C19 H19A 110.0
C20 C19 H19B 110.0
O4 C19 H19B 110.0
H19A C19 H19B 108.4
C19 C20 H20A 109.5
C19 C20 H20B 109.5
H20A C20 H20B 109.5
C19 C20 H20C 109.5
H20A C20 H20C 109.5
H20B C20 H20C 109.5
C16 C21 C24 109.5(4)
C16 C21 C22 106.5(5)
C24 C21 C22 111.0(5)
C16 C21 C23 111.1(5)
C24 C21 C23 108.6(5)
C22 C21 C23 110.1(6)
C21 C22 H22A 109.5
C21 C22 H22B 109.5
H22A C22 H22B 109.5
C21 C22 H22C 109.5
H22A C22 H22C 109.5
H22B C22 H22C 109.5
C21 C23 H23A 109.5
C21 C23 H23B 109.5
H23A C23 H23B 109.5
C21 C23 H23C 109.5
H23A C23 H23C 109.5
H23B C23 H23C 109.5
C21 C24 H24A 109.5
C21 C24 H24B 109.5
H24A C24 H24B 109.5
C21 C24 H24C 109.5
H24A C24 H24C 109.5
H24B C24 H24C 109.5

loop_
_geom_bond_atom_site_label_1
_geom_bond_atom_site_label_2
_geom_bond_distance
Co1 C13 1.840(5)
Co1 N1 1.893(4)
Co1 C17 1.962(4)
Co1 N3 1.993(4)
Co1 N2 2.002(4)
Co1 O1 2.023(3)
O1 C16 1.233(5)
N1 C5 1.317(6)
N1 C1 1.341(6)
C1 C2 1.377(6)
C1 C15 1.492(7)
N2 C6 1.492(6)
N2 C7 1.506(6)
N2 H2AA 1.0000
O2 C16 1.306(6)
O2 C17 1.480(5)
C2 C3 1.364(8)
C2 H2A 0.9500
N3 C15 1.487(5)
N3 C14 1.487(6)
N3 H3AA 1.0000
O3 C18 1.212(6)
C3 C4 1.395(7)
C3 H3A 0.9500
O4 C18 1.324(6)
O4 C19 1.458(6)
C4 C5 1.384(6)
C4 H4A 0.9500
C5 C6 1.504(6)
C6 H6A 0.9900
C6 H6B 0.9900
C7 C8 1.501(7)
C7 H7A 0.9900
C7 H7B 0.9900
C8 C9 1.387(7)
C8 C13 1.388(6)
C9 C10 1.383(8)
C9 H9A 0.9500
C10 C11 1.392(8)
C10 H10A 0.9500
C11 C12 1.384(7)
C11 H11A 0.9500
C12 C13 1.388(7)
C12 C14 1.499(7)
C14 H14A 0.9900
C14 H14B 0.9900
C15 H15A 0.9900
C15 H15B 0.9900
C16 C21 1.505(7)
C17 C18 1.489(6)
C17 H17A 1.0000
C19 C20 1.446(9)
C19 H19A 0.9900
C19 H19B 0.9900
C20 H20A 0.9800
C20 H20B 0.9800
C20 H20C 0.9800
C21 C24 1.512(7)
C21 C22 1.520(9)
C21 C23 1.526(8)
C22 H22A 0.9800
C22 H22B 0.9800
C22 H22C 0.9800
C23 H23A 0.9800
C23 H23B 0.9800
C23 H23C 0.9800
C24 H24A 0.9800
C24 H24B 0.9800
C24 H24C 0.9800

loop_
_geom_torsion_atom_site_label_1
_geom_torsion_atom_site_label_2
_geom_torsion_atom_site_label_3
_geom_torsion_atom_site_label_4
_geom_torsion
C13 Co1 N1 C5 -92.8(4)
N3 Co1 N1 C5 -175.8(4)
N2 Co1 N1 C5 -9.0(3)
O1 Co1 N1 C5 87.1(3)
C13 Co1 N1 C1 85.8(3)
N3 Co1 N1 C1 2.9(3)
N2 Co1 N1 C1 169.6(3)
O1 Co1 N1 C1 -94.3(3)
C5 N1 C1 C2 1.8(6)
Co1 N1 C1 C2 -176.8(3)
C5 N1 C1 C15 -176.2(4)
Co1 N1 C1 C15 5.2(5)
N1 C1 C2 C3 0.4(7)
C15 C1 C2 C3 178.1(5)
C1 C2 C3 C4 -1.2(7)
C2 C3 C4 C5 -0.1(7)
C1 N1 C5 C4 -3.2(7)
Co1 N1 C5 C4 175.4(3)
C1 N1 C5 C6 172.8(4)
Co1 N1 C5 C6 -8.7(5)
C3 C4 C5 N1 2.3(7)
C3 C4 C5 C6 -173.1(5)
C7 N2 C6 C5 90.3(5)
Co1 N2 C6 C5 -33.2(4)
N1 C5 C6 N2 28.1(6)
C4 C5 C6 N2 -156.2(5)
C6 N2 C7 C8 -114.7(4)
Co1 N2 C7 C8 5.9(5)
N2 C7 C8 C9 178.8(4)
N2 C7 C8 C13 -3.0(5)
C13 C8 C9 C10 1.9(7)
C7 C8 C9 C10 -179.9(4)
C8 C9 C10 C11 -0.8(7)
C9 C10 C11 C12 -0.5(7)
C10 C11 C12 C13 0.8(7)
C10 C11 C12 C14 -175.8(4)
C11 C12 C13 C8 0.2(6)
C14 C12 C13 C8 177.4(4)
C11 C12 C13 Co1 -178.1(3)
C14 C12 C13 Co1 -0.9(5)
C9 C8 C13 C12 -1.6(6)
C7 C8 C13 C12 -180.0(4)
C9 C8 C13 Co1 176.7(3)
C7 C8 C13 Co1 -1.7(5)
N1 Co1 C13 C12 -95.1(3)
C17 Co1 C13 C12 82.9(4)
N3 Co1 C13 C12 -11.9(3)
N2 Co1 C13 C12 -177.5(4)
N1 Co1 C13 C8 86.6(3)
C17 Co1 C13 C8 -95.4(4)
N3 Co1 C13 C8 169.8(4)
N2 Co1 C13 C8 4.2(3)
C15 N3 C14 C12 97.4(4)
Co1 N3 C14 C12 -26.4(4)
C11 C12 C14 N3 -164.8(4)
C13 C12 C14 N3 18.3(5)
C14 N3 C15 C1 -108.6(5)
Co1 N3 C15 C1 15.1(5)
N1 C1 C15 N3 -13.4(6)
C2 C1 C15 N3 168.8(4)
Co1 O1 C16 O2 1.7(6)
Co1 O1 C16 C21 178.0(4)
C17 O2 C16 O1 -1.3(7)
C17 O2 C16 C21 -177.8(4)
C16 O2 C17 C18 120.6(4)
C16 O2 C17 Co1 0.1(5)
C19 O4 C18 O3 -1.9(7)
C19 O4 C18 C17 175.0(4)
O2 C17 C18 O3 -38.8(6)
Co1 C17 C18 O3 78.4(5)
O2 C17 C18 O4 144.4(4)
Co1 C17 C18 O4 -98.4(4)
C18 O4 C19 C20 -175.0(5)
O1 C16 C21 C24 33.5(7)
O2 C16 C21 C24 -150.0(5)
O1 C16 C21 C22 -86.7(6)
O2 C16 C21 C22 89.8(6)
O1 C16 C21 C23 153.5(6)
O2 C16 C21 C23 -30.0(7)
